data_2205007
loop_
_publ_author_name
'N\"ather, Christian'
'Wriedt, Mario'
'Je\&s, Inke'

_publ_section_title Poly[[(2-iodopyrazine-\k<i>N</i>^4^)copper(I)]-\m~3~-thiocyanato-\k^3^<i>N</i>:<i>S</i>:<i>S</i>]
_journal_issue 2
_journal_name_full 'Acta Crystallographica Section E'
_journal_page_first m329
_journal_page_last m331
_journal_paper_doi 10.1107/S1600536805001327
_journal_volume 61
_journal_year 2005
_chemical_formula_iupac '[Cu (N C S) (C4 H3 I N2)]'
_chemical_formula_moiety 'C5 H3 Cu I N3 S'
_chemical_formula_sum 'C5 H3 Cu I N3 S'
_chemical_formula_weight 327.60
_chemical_name_systematic
;
Poly[[(2-iodopyrazine-\kN^4^)copper(I)]-\m~3~-thiocyanato-\k^3^N:S:S]
;
_space_group_IT_number 14
_symmetry_cell_setting monoclinic
_symmetry_space_group_name_Hall '-P 2ybc'
_symmetry_space_group_name_H-M 'P 1 21/c 1'
_atom_sites_solution_hydrogens geom
_atom_sites_solution_primary direct
_atom_sites_solution_secondary difmap
_audit_creation_method SHELXL-97
_cell_angle_alpha 90.00
_cell_angle_beta 104.804(7)
_cell_angle_gamma 90.00
_cell_formula_units_Z 4
_cell_length_a 10.6219(7)
_cell_length_b 7.6529(3)
_cell_length_c 11.1018(7)
_cell_measurement_reflns_used 8000
_cell_measurement_temperature 293(2)
_cell_measurement_theta_max 28
_cell_measurement_theta_min 3
_cell_volume 872.49(9)
_computing_cell_refinement IPDS
_computing_data_collection 'IPDS (Stoe & Cie, 1998)'
_computing_data_reduction IPDS
_computing_molecular_graphics 'XP in SHELXTL (Bruker, 1998)'
_computing_publication_material 'CIFTAB in SHELXL97'
_computing_structure_refinement 'SHELXL97 (Sheldrick, 1997)'
_computing_structure_solution 'SHELXS97 (Sheldrick, 1997)'
_diffrn_ambient_temperature 293(2)
_diffrn_measured_fraction_theta_full 0.974
_diffrn_measured_fraction_theta_max 0.974
_diffrn_measurement_device_type 'Stoe Imaging Plate Diffraction System'
_diffrn_measurement_method \f
_diffrn_radiation_monochromator graphite
_diffrn_radiation_source 'fine-focus sealed tube'
_diffrn_radiation_type MoK\a
_diffrn_radiation_wavelength 0.71073
_diffrn_reflns_av_R_equivalents 0.0408
_diffrn_reflns_av_sigmaI/netI 0.0263
_diffrn_reflns_limit_h_max 13
_diffrn_reflns_limit_h_min -13
_diffrn_reflns_limit_k_max 10
_diffrn_reflns_limit_k_min -10
_diffrn_reflns_limit_l_max 14
_diffrn_reflns_limit_l_min -14
_diffrn_reflns_number 7928
_diffrn_reflns_theta_full 27.89
_diffrn_reflns_theta_max 27.89
_diffrn_reflns_theta_min 3.32
_diffrn_standards_decay_% 0
_diffrn_standards_interval_time 0
_diffrn_standards_number 0
_exptl_absorpt_coefficient_mu 6.217
_exptl_absorpt_correction_T_max 0.653
_exptl_absorpt_correction_T_min 0.483
_exptl_absorpt_correction_type numerical
_exptl_absorpt_process_details '(X-SHAPE; Stoe & Cie, 1998)'
_exptl_crystal_colour yellow
_exptl_crystal_density_diffrn 2.494
_exptl_crystal_density_method 'not measured'
_exptl_crystal_description block
_exptl_crystal_F_000 608
_exptl_crystal_size_max 0.12
_exptl_crystal_size_mid 0.10
_exptl_crystal_size_min 0.07
_refine_diff_density_max 1.548
_refine_diff_density_min -1.337
_refine_ls_extinction_method none
_refine_ls_goodness_of_fit_ref 1.025
_refine_ls_hydrogen_treatment constr
_refine_ls_matrix_type full
_refine_ls_number_parameters 100
_refine_ls_number_reflns 2030
_refine_ls_number_restraints 0
_refine_ls_restrained_S_all 1.025
_refine_ls_R_factor_all 0.0488
_refine_ls_R_factor_gt 0.0372
_refine_ls_shift/su_max 0.001
_refine_ls_shift/su_mean 0.000
_refine_ls_structure_factor_coef Fsqd
_refine_ls_weighting_details 'calc w = 1/[\s^2^(Fo^2^)+(0.0294P)^2^+3.1221P] where P = (Fo^2^+2Fc^2^)/3'
_refine_ls_weighting_scheme calc
_refine_ls_wR_factor_gt 0.0800
_refine_ls_wR_factor_ref 0.0856
_reflns_number_gt 1683
_reflns_number_total 2030
_reflns_threshold_expression I>2\s(I)
_cod_data_source_file bt6587.cif
_cod_data_source_block I
_cod_original_sg_symbol_H-M 'P 21/c'
_cod_database_code 2205007
_cod_database_fobs_code 2205007

loop_
_symmetry_equiv_pos_as_xyz
'x, y, z'
'-x, y+1/2, -z+1/2'
'-x, -y, -z'
'x, -y-1/2, z-1/2'

loop_
_atom_site_label
_atom_site_fract_x
_atom_site_fract_y
_atom_site_fract_z
_atom_site_U_iso_or_equiv
_atom_site_adp_type
_atom_site_calc_flag
_atom_site_refinement_flags
_atom_site_occupancy
_atom_site_type_symbol
Cu1 0.94781(6) 0.65352(8) 0.43368(5) 0.04241(17) Uani d . 1 Cu
N1 0.8066(3) 0.7579(5) 0.5044(3) 0.0334(7) Uani d . 1 N
C1 0.7362(4) 0.6568(6) 0.5600(4) 0.0370(9) Uani d . 1 C
H1 0.7482 0.5364 0.5611 0.044 Uiso calc R 1 H
C2 0.6454(4) 0.7275(6) 0.6163(4) 0.0370(9) Uani d . 1 C
N2 0.6246(4) 0.8958(6) 0.6196(4) 0.0496(10) Uani d . 1 N
C3 0.6959(5) 0.9964(7) 0.5648(6) 0.0518(12) Uani d . 1 C
H3 0.6847 1.1169 0.5657 0.062 Uiso calc R 1 H
C4 0.7852(5) 0.9297(6) 0.5070(5) 0.0402(10) Uani d . 1 C
H4 0.8316 1.0055 0.4690 0.048 Uiso calc R 1 H
I1 0.53676(4) 0.56382(6) 0.70189(4) 0.05987(15) Uani d . 1 I
S1 0.86828(10) 0.36131(14) 0.38264(9) 0.0339(2) Uani d . 1 S
C5 0.9390(4) 0.2998(5) 0.2737(4) 0.0327(8) Uani d . 1 C
N3 0.9873(4) 0.2554(6) 0.1965(3) 0.0459(9) Uani d . 1 N

loop_
_atom_site_aniso_label
_atom_site_aniso_U_11
_atom_site_aniso_U_22
_atom_site_aniso_U_33
_atom_site_aniso_U_12
_atom_site_aniso_U_13
_atom_site_aniso_U_23
Cu1 0.0541(4) 0.0458(3) 0.0374(3) 0.0009(3) 0.0300(3) 0.0040(2)
N1 0.0367(18) 0.0337(18) 0.0324(17) -0.0001(14) 0.0138(14) 0.0009(14)
C1 0.041(2) 0.031(2) 0.045(2) -0.0006(17) 0.0225(19) -0.0005(18)
C2 0.030(2) 0.047(2) 0.036(2) -0.0028(18) 0.0115(17) -0.0038(19)
N2 0.042(2) 0.054(3) 0.057(3) 0.0048(19) 0.0217(19) -0.010(2)
C3 0.053(3) 0.033(2) 0.072(4) 0.006(2) 0.021(3) -0.004(2)
C4 0.042(2) 0.032(2) 0.048(3) -0.0029(18) 0.015(2) 0.0024(19)
I1 0.0502(2) 0.0799(3) 0.0572(2) -0.01898(18) 0.02772(16) 0.00162(19)
S1 0.0392(5) 0.0372(5) 0.0306(5) -0.0031(4) 0.0188(4) -0.0065(4)
C5 0.039(2) 0.033(2) 0.0277(19) 0.0037(17) 0.0104(16) -0.0037(16)
N3 0.059(2) 0.052(2) 0.0318(18) 0.011(2) 0.0205(18) -0.0071(17)

loop_
_atom_type_symbol
_atom_type_description
_atom_type_scat_dispersion_real
_atom_type_scat_dispersion_imag
_atom_type_scat_source
C C 0.0033 0.0016 'International Tables Vol C Tables 4.2.6.8 and 6.1.1.4'
H H 0.0000 0.0000 'International Tables Vol C Tables 4.2.6.8 and 6.1.1.4'
N N 0.0061 0.0033 'International Tables Vol C Tables 4.2.6.8 and 6.1.1.4'
S S 0.1246 0.1234 'International Tables Vol C Tables 4.2.6.8 and 6.1.1.4'
Cu Cu 0.3201 1.2651 'International Tables Vol C Tables 4.2.6.8 and 6.1.1.4'
I I -0.4742 1.8119 'International Tables Vol C Tables 4.2.6.8 and 6.1.1.4'

loop_
_geom_angle_atom_site_label_1
_geom_angle_atom_site_label_2
_geom_angle_atom_site_label_3
_geom_angle_site_symmetry_1
_geom_angle_site_symmetry_3
_geom_angle
_geom_angle_publ_flag
N3 Cu1 N1 2_755 . 125.15(18) y
N3 Cu1 S1 2_755 . 111.86(14) y
N1 Cu1 S1 . . 101.97(11) y
N3 Cu1 S1 2_755 3_766 106.46(13) y
N1 Cu1 S1 . 3_766 102.03(10) y
S1 Cu1 S1 . 3_766 108.15(4) y
N3 Cu1 Cu1 2_755 3_766 123.94(14) n
N1 Cu1 Cu1 . 3_766 110.75(10) n
S1 Cu1 Cu1 . 3_766 54.62(3) n
S1 Cu1 Cu1 3_766 3_766 53.54(3) n
C1 N1 C4 . . 116.3(4) n
C1 N1 Cu1 . . 120.6(3) n
C4 N1 Cu1 . . 122.9(3) n
N1 C1 C2 . . 121.3(4) n
N1 C1 H1 . . 119.3 n
C2 C1 H1 . . 119.3 n
N2 C2 C1 . . 122.6(4) n
N2 C2 I1 . . 117.4(3) n
C1 C2 I1 . . 120.0(3) n
C2 N2 C3 . . 115.8(4) n
N2 C3 C4 . . 122.7(5) n
N2 C3 H3 . . 118.6 n
C4 C3 H3 . . 118.6 n
N1 C4 C3 . . 121.2(4) n
N1 C4 H4 . . 119.4 n
C3 C4 H4 . . 119.4 n
C5 S1 Cu1 . . 103.88(16) n
C5 S1 Cu1 . 3_766 100.51(15) n
Cu1 S1 Cu1 . 3_766 71.85(4) n
N3 C5 S1 . . 179.1(4) n
C5 N3 Cu1 . 2_745 172.0(4) n

loop_
_geom_bond_atom_site_label_1
_geom_bond_atom_site_label_2
_geom_bond_site_symmetry_2
_geom_bond_distance
_geom_bond_publ_flag
Cu1 N3 2_755 1.918(4) y
Cu1 N1 . 2.026(3) y
Cu1 S1 . 2.4064(12) y
Cu1 S1 3_766 2.4396(13) y
Cu1 Cu1 3_766 2.8434(12) y
N1 C1 . 1.332(5) n
N1 C4 . 1.336(6) n
C1 C2 . 1.386(6) n
C1 H1 . 0.9300 n
C2 N2 . 1.309(7) n
C2 I1 . 2.089(4) n
N2 C3 . 1.332(7) n
C3 C4 . 1.372(7) n
C3 H3 . 0.9300 n
C4 H4 . 0.9300 n
S1 C5 . 1.647(4) n
S1 Cu1 3_766 2.4396(13) n
C5 N3 . 1.157(5) n
N3 Cu1 2_745 1.918(4) n
